data_2000152
loop_
_publ_author_name
'Yu, K.-B.'
'Gou, S.-H.'
'You, X.-Z.'
'Xu, Z.'

_publ_section_title
;Structure of
 <i>catena</i>-poly{bis(1,1,1-trifluoro-2,4-pentanedionato-\k^2^<i>O</i>,<i>O</i>')copper-\m-[(4,4'-bipyridine)-\k<i>N</i>:\k<i>N</i>']}
;
_journal_issue 12
_journal_name_full 'Acta Crystallographica Section C'
_journal_page_first 2653
_journal_page_last 2654
_journal_paper_doi 10.1107/S0108270191007928
_journal_volume 47
_journal_year 1991
_chemical_formula_moiety '2(C5 H4 F3 O2),C10 H8 N2,Cu1'
_chemical_formula_sum 'C20 H16 Cu F6 N2 O4'
_chemical_formula_weight 525.55
_symmetry_cell_setting orthorhombic
_symmetry_space_group_name_Hall '-P 2 2n'
_symmetry_space_group_name_H-M 'P n n m'
_cell_angle_alpha 90
_cell_angle_beta 90
_cell_angle_gamma 90
_cell_formula_units_Z 1
_cell_length_a 8.3790(10)
_cell_length_b 8.3790(10)
_cell_length_c 15.832(4)
_cell_volume 1111.5(3)
_diffrn_radiation_type Mo
_diffrn_radiation_wavelength 0.71073
_exptl_absorpt_coefficient_mu 1.059
_exptl_crystal_density_diffrn 1.568
_exptl_crystal_F_000 530
_cod_data_source_file li0072.cif
_cod_data_source_block li0072a
_cod_original_cell_volume 1111.6(4)
_cod_original_formula_sum 'C20 H16 Cu1 F6 N2 O4'
_cod_database_code 2000152

loop_
_atom_site_label
_atom_site_fract_x
_atom_site_fract_y
_atom_site_fract_z
_atom_site_U_iso_or_equiv
Cu .0 .0 .0 .0550(10)
N .2009(5) .2013(5) .0 .072(2)
O -.1207(3) .1205(3) .0854(2) .0660(10)
C1 .3525(7) .1671(7) .0 .106(3)
C2 .4728(6) .2776(7) .0 .099(3)
C3 .4371(6) .4373(6) .0 .055(2)
C4 .2778(7) .4731(6) .0 .100(3)
C5 .1674(7) .3516(7) .0 .105(3)
C6 -.1028(4) .1030(4) .1641(3) .066(3)
C7 .0 .0 .2040(4) .069(2)
C8 -.2102(7) .2096(7) .2173(4) .099(2)
F1 -.3520(8) .1855(12) .1949(5) .161(4)
F2 -.1948(10) .1958(10) .2943(4) .147(4)
F3 -.1849(12) .3523(8) .1953(5) .159(4)

loop_
_geom_bond_atom_site_label_1
_geom_bond_atom_site_label_2
_geom_bond_distance
Cu N 2.383(4)
Cu N 2.383(4)
Cu O 1.968(3)
N C1 1.307(7)
O C6 1.263(5)
C2 C3 1.371(8)
C4 C5 1.376(8)
C6 C8 1.521(7)
C8 F1 1.256(9)
C8 F3 1.263(9)
Cu O 1.968(3)
Cu O 1.968(3)
Cu O 1.968(3)
N C5 1.290(7)
C1 C2 1.369(8)
C3 C4 1.369(8)
C6 C7 1.373(5)
C7 C6 1.373(5)
C8 F2 1.232(10)
